data_4060112
loop_
_publ_author_name
'Sasamori, Takahiro'
'Sasaki, Takayo'
'Takeda, Nobuhiro'
'Tokitoh, Norihiro'

_publ_section_title
;
 Reactions of a Germacyclopropabenzene with Elemental Chalcogens:
 Syntheses and Structures of a Series of Stable
 2H-Benzo[c][1,2]chalcogenagermetes
;
_journal_coden_ASTM ORGND7
_journal_issue 4
_journal_name_full Organometallics
_journal_page_first 612
_journal_page_last 618
_journal_paper_doi 10.1021/om049216q
_journal_volume 24
_journal_year 2005
_chemical_formula_moiety 'C45 H80 Ge S Si6'
_chemical_formula_sum 'C45 H80 Ge S Si6'
_chemical_formula_weight 894.28
_chemical_name_common benzothiagermete
_space_group_IT_number 2
_space_group_name_Hall '-P 1'
_space_group_name_H-M_alt 'P -1'
_symmetry_cell_setting triclinic
_symmetry_Int_Tables_number 2
_symmetry_space_group_name_Hall '-P 1'
_symmetry_space_group_name_H-M 'P -1'
_atom_sites_solution_hydrogens geom
_atom_sites_solution_primary direct
_atom_sites_solution_secondary difmap
_cell_angle_alpha 76.768(11)
_cell_angle_beta 83.650(12)
_cell_angle_gamma 72.101(9)
_cell_formula_units_Z 2
_cell_length_a 10.125(3)
_cell_length_b 11.941(3)
_cell_length_c 22.971(7)
_cell_measurement_reflns_used 7207
_cell_measurement_temperature 93(2)
_cell_measurement_theta_max 25.0
_cell_measurement_theta_min 3.2
_cell_volume 2570.3(13)
_diffrn_ambient_temperature 93(2)
_diffrn_detector_area_resol_mean 7.31
_diffrn_measurement_device_type 'Rigaku Mercury'
_diffrn_measurement_method \w
_diffrn_radiation_monochromator graphite
_diffrn_radiation_source 'fine-focus sealed tube'
_diffrn_radiation_type MoK\a
_diffrn_radiation_wavelength 0.71070
_diffrn_reflns_av_R_equivalents 0.0294
_diffrn_reflns_av_sigmaI/netI 0.0444
_diffrn_reflns_limit_h_max 12
_diffrn_reflns_limit_h_min -11
_diffrn_reflns_limit_k_max 14
_diffrn_reflns_limit_k_min -13
_diffrn_reflns_limit_l_max 27
_diffrn_reflns_limit_l_min -27
_diffrn_reflns_number 16974
_diffrn_reflns_theta_max 25.00
_diffrn_reflns_theta_min 3.18
_exptl_absorpt_coefficient_mu 0.805
_exptl_absorpt_correction_T_max 0.9841
_exptl_absorpt_correction_T_min 0.7943
_exptl_absorpt_correction_type multi-scan
_exptl_absorpt_process_details 'Jacobson, R. (1998) Private communication'
_exptl_crystal_colour colorless
_exptl_crystal_density_diffrn 1.155
_exptl_crystal_density_meas ?
_exptl_crystal_density_method 'not measured'
_exptl_crystal_description prism
_exptl_crystal_F_000 964
_exptl_crystal_size_max 0.30
_exptl_crystal_size_mid 0.20
_exptl_crystal_size_min 0.02
_refine_ls_extinction_coef ?
_refine_ls_extinction_method none
_refine_ls_goodness_of_fit_ref 1.115
_refine_ls_hydrogen_treatment mixed
_refine_ls_matrix_type full
_refine_ls_number_parameters 509
_refine_ls_number_reflns 8857
_refine_ls_number_restraints 6
_refine_ls_restrained_S_all 1.115
_refine_ls_R_factor_all 0.0650
_refine_ls_R_factor_gt 0.0522
_refine_ls_shift/su_max 0.001
_refine_ls_shift/su_mean 0.000
_refine_ls_structure_factor_coef Fsqd
_refine_ls_weighting_details 'calc w=1/[\s^2^(Fo^2^)+(0.0288P)^2^+3.5828P] where P=(Fo^2^+2Fc^2^)/3'
_refine_ls_weighting_scheme calc
_refine_ls_wR_factor_gt 0.0959
_refine_ls_wR_factor_ref 0.1004
_reflns_number_gt 7760
_reflns_number_total 8857
_reflns_threshold_expression >2sigma(I)
_cod_database_code 4060112

loop_
_symmetry_equiv_pos_as_xyz
'x, y, z'
'-x, -y, -z'

loop_
_atom_site_label
_atom_site_type_symbol
_atom_site_fract_x
_atom_site_fract_y
_atom_site_fract_z
_atom_site_U_iso_or_equiv
_atom_site_adp_type
_atom_site_occupancy
_atom_site_symmetry_multiplicity
_atom_site_calc_flag
_atom_site_refinement_flags
_atom_site_disorder_assembly
_atom_site_disorder_group
Ge1 Ge 0.62297(15) 0.80539(14) 0.16362(8) 0.0138(2) Uani 0.867(3) 1 d PD A 1
S1 S 0.63308(9) 0.99638(8) 0.16617(4) 0.0198(3) Uani 0.867(3) 1 d PD A 1
C1 C 0.4295(4) 0.9011(3) 0.17667(14) 0.0172(8) Uani 0.867(3) 1 d PD A 1
C2 C 0.4530(4) 1.0081(3) 0.17944(14) 0.0211(8) Uani 0.867(3) 1 d PD A 1
C3 C 0.3466(4) 1.1080(4) 0.19072(16) 0.0269(9) Uani 0.867(3) 1 d P A 1
H1 H 0.3646 1.1806 0.1925 0.032 Uiso 0.867(3) 1 calc PR A 1
C4 C 0.2135(4) 1.0966(4) 0.19928(17) 0.0296(9) Uani 0.867(3) 1 d P A 1
H2 H 0.1385 1.1626 0.2076 0.036 Uiso 0.867(3) 1 calc PR A 1
C5 C 0.1875(4) 0.9917(4) 0.19598(16) 0.0288(9) Uani 0.867(3) 1 d P A 1
H3 H 0.0949 0.9868 0.2016 0.035 Uiso 0.867(3) 1 calc PR A 1
C6 C 0.2951(4) 0.8925(4) 0.18455(16) 0.0240(9) Uani 0.867(3) 1 d P A 1
H4 H 0.2766 0.8204 0.1822 0.029 Uiso 0.867(3) 1 calc PR A 1
C7 C 0.6989(3) 0.6641(3) 0.22938(12) 0.0171(6) Uani 1 1 d . . .
C8 C 0.7300(3) 0.6780(3) 0.28552(13) 0.0186(6) Uani 1 1 d . A .
C9 C 0.7870(3) 0.5745(3) 0.32892(13) 0.0210(7) Uani 1 1 d . . .
H5 H 0.8057 0.5843 0.3668 0.025 Uiso 1 1 calc R A .
C10 C 0.8172(3) 0.4588(3) 0.31895(13) 0.0201(7) Uani 1 1 d . A .
C11 C 0.7850(3) 0.4479(3) 0.26384(13) 0.0213(7) Uani 1 1 d . . .
H6 H 0.8068 0.3695 0.2557 0.026 Uiso 1 1 calc R A .
C12 C 0.7218(3) 0.5464(3) 0.21947(13) 0.0189(6) Uani 1 1 d . A .
C13 C 0.7036(3) 0.7978(3) 0.30320(13) 0.0208(7) Uani 1 1 d . . .
H7 H 0.6690 0.8586 0.2662 0.025 Uiso 1 1 calc R A .
C14 C 0.8741(3) 0.3461(3) 0.36579(13) 0.0224(7) Uani 1 1 d . . .
H8 H 0.8800 0.2800 0.3448 0.027 Uiso 1 1 calc R A .
C15 C 0.6736(3) 0.5141(3) 0.16673(13) 0.0200(7) Uani 1 1 d . . .
H9 H 0.6353 0.5921 0.1382 0.024 Uiso 1 1 calc R A .
Si1 Si 0.55492(9) 0.82925(9) 0.36094(4) 0.0266(2) Uani 1 1 d . A .
Si2 Si 0.86790(9) 0.83000(8) 0.31893(4) 0.0240(2) Uani 1 1 d . A .
Si3 Si 0.74661(10) 0.32236(8) 0.43106(4) 0.0275(2) Uani 1 1 d . A .
Si4 Si 1.06170(9) 0.32115(9) 0.38182(4) 0.0277(2) Uani 1 1 d . A .
Si5 Si 0.51903(9) 0.45264(9) 0.19450(4) 0.0284(2) Uani 1 1 d . A .
Si6 Si 0.81797(9) 0.41837(8) 0.12275(4) 0.02015(19) Uani 1 1 d . A .
C16 C 0.3959(4) 0.8086(4) 0.33719(16) 0.0438(10) Uani 1 1 d . . .
H10 H 0.4147 0.7254 0.3328 0.066 Uiso 1 1 calc R A .
H11 H 0.3685 0.8633 0.2988 0.066 Uiso 1 1 calc R . .
H12 H 0.3205 0.8264 0.3674 0.066 Uiso 1 1 calc R . .
C17 C 0.5160(4) 0.9889(3) 0.36857(19) 0.0478(11) Uani 1 1 d . . .
H13 H 0.4965 1.0424 0.3293 0.072 Uiso 1 1 calc R A .
H14 H 0.5963 0.9995 0.3845 0.072 Uiso 1 1 calc R . .
H15 H 0.4349 1.0085 0.3960 0.072 Uiso 1 1 calc R . .
C18 C 0.5905(4) 0.7304(4) 0.43685(14) 0.0376(9) Uani 1 1 d . . .
H16 H 0.6121 0.6461 0.4338 0.056 Uiso 1 1 calc R A .
H17 H 0.5084 0.7507 0.4637 0.056 Uiso 1 1 calc R . .
H18 H 0.6697 0.7426 0.4528 0.056 Uiso 1 1 calc R . .
C19 C 0.8495(4) 0.9938(3) 0.29125(17) 0.0373(9) Uani 1 1 d . . .
H19 H 0.7690 1.0411 0.3118 0.056 Uiso 1 1 calc R A .
H20 H 0.8362 1.0153 0.2481 0.056 Uiso 1 1 calc R . .
H21 H 0.9336 1.0108 0.2994 0.056 Uiso 1 1 calc R . .
C20 C 0.9078(4) 0.7965(4) 0.39990(15) 0.0370(9) Uani 1 1 d . . .
H22 H 0.8287 0.8417 0.4220 0.056 Uiso 1 1 calc R A .
H23 H 0.9905 0.8200 0.4038 0.056 Uiso 1 1 calc R . .
H24 H 0.9250 0.7101 0.4162 0.056 Uiso 1 1 calc R . .
C21 C 1.0208(3) 0.7421(3) 0.27907(16) 0.0352(9) Uani 1 1 d . . .
H25 H 1.0316 0.6560 0.2932 0.053 Uiso 1 1 calc R A .
H26 H 1.1046 0.7599 0.2870 0.053 Uiso 1 1 calc R . .
H27 H 1.0066 0.7643 0.2359 0.053 Uiso 1 1 calc R . .
C22 C 0.5654(4) 0.3969(4) 0.40589(16) 0.0411(10) Uani 1 1 d . . .
H28 H 0.5515 0.3659 0.3718 0.062 Uiso 1 1 calc R A .
H29 H 0.5503 0.4839 0.3939 0.062 Uiso 1 1 calc R . .
H30 H 0.4994 0.3799 0.4388 0.062 Uiso 1 1 calc R . .
C23 C 0.7695(4) 0.3835(4) 0.49571(15) 0.0408(10) Uani 1 1 d . . .
H31 H 0.7573 0.4700 0.4829 0.061 Uiso 1 1 calc R A .
H32 H 0.8630 0.3430 0.5106 0.061 Uiso 1 1 calc R . .
H33 H 0.7003 0.3695 0.5277 0.061 Uiso 1 1 calc R . .
C24 C 0.7718(4) 0.1576(4) 0.45596(19) 0.0508(11) Uani 1 1 d . . .
H34 H 0.7605 0.1247 0.4221 0.076 Uiso 1 1 calc R A .
H35 H 0.7028 0.1434 0.4880 0.076 Uiso 1 1 calc R . .
H36 H 0.8654 0.1182 0.4709 0.076 Uiso 1 1 calc R . .
C25 C 1.0888(4) 0.4356(4) 0.41891(18) 0.0443(10) Uani 1 1 d . . .
H37 H 1.0541 0.5159 0.3937 0.066 Uiso 1 1 calc R A .
H38 H 1.1881 0.4184 0.4245 0.066 Uiso 1 1 calc R . .
H39 H 1.0383 0.4327 0.4579 0.066 Uiso 1 1 calc R . .
C26 C 1.1302(4) 0.1695(3) 0.43120(18) 0.0457(10) Uani 1 1 d . . .
H40 H 1.1176 0.1077 0.4125 0.069 Uiso 1 1 calc R A .
H41 H 1.0795 0.1673 0.4701 0.069 Uiso 1 1 calc R . .
H42 H 1.2292 0.1540 0.4368 0.069 Uiso 1 1 calc R . .
C27 C 1.1630(4) 0.3257(4) 0.30876(17) 0.0475(11) Uani 1 1 d . . .
H43 H 1.1501 0.2657 0.2888 0.071 Uiso 1 1 calc R A .
H44 H 1.2618 0.3077 0.3158 0.071 Uiso 1 1 calc R . .
H45 H 1.1304 0.4059 0.2833 0.071 Uiso 1 1 calc R . .
C28 C 0.4283(4) 0.4440(4) 0.12998(19) 0.0568(13) Uani 1 1 d . . .
H46 H 0.4041 0.5225 0.1025 0.085 Uiso 1 1 calc R A .
H47 H 0.3435 0.4214 0.1447 0.085 Uiso 1 1 calc R . .
H48 H 0.4897 0.3834 0.1089 0.085 Uiso 1 1 calc R . .
C29 C 0.3953(4) 0.5581(4) 0.2381(2) 0.0607(14) Uani 1 1 d . . .
H49 H 0.4419 0.5628 0.2723 0.091 Uiso 1 1 calc R A .
H50 H 0.3148 0.5287 0.2526 0.091 Uiso 1 1 calc R . .
H51 H 0.3643 0.6381 0.2123 0.091 Uiso 1 1 calc R . .
C30 C 0.5620(4) 0.3011(3) 0.24514(17) 0.0385(9) Uani 1 1 d . . .
H52 H 0.6088 0.3030 0.2799 0.058 Uiso 1 1 calc R A .
H53 H 0.6235 0.2417 0.2235 0.058 Uiso 1 1 calc R . .
H54 H 0.4764 0.2792 0.2586 0.058 Uiso 1 1 calc R . .
C31 C 0.7787(4) 0.4612(3) 0.04208(15) 0.0366(9) Uani 1 1 d . . .
H55 H 0.6906 0.4471 0.0371 0.055 Uiso 1 1 calc R A .
H56 H 0.8534 0.4125 0.0195 0.055 Uiso 1 1 calc R . .
H57 H 0.7714 0.5465 0.0272 0.055 Uiso 1 1 calc R . .
C32 C 0.9853(4) 0.4469(4) 0.13007(18) 0.0387(9) Uani 1 1 d . . .
H58 H 1.0080 0.4253 0.1723 0.058 Uiso 1 1 calc R A .
H59 H 0.9768 0.5323 0.1146 0.058 Uiso 1 1 calc R . .
H60 H 1.0591 0.3982 0.1072 0.058 Uiso 1 1 calc R . .
C33 C 0.8414(4) 0.2532(3) 0.14572(16) 0.0312(8) Uani 1 1 d . . .
H61 H 0.8627 0.2260 0.1882 0.047 Uiso 1 1 calc R A .
H62 H 0.9182 0.2104 0.1216 0.047 Uiso 1 1 calc R . .
H63 H 0.7558 0.2364 0.1394 0.047 Uiso 1 1 calc R . .
C34 C 0.6953(3) 0.7889(3) 0.08205(12) 0.0166(6) Uani 1 1 d . . .
C35 C 0.8320(3) 0.7965(3) 0.06767(13) 0.0196(7) Uani 1 1 d . A .
C36 C 0.8859(3) 0.7945(3) 0.00934(14) 0.0241(7) Uani 1 1 d . . .
H64 H 0.9785 0.7976 -0.0004 0.029 Uiso 1 1 calc R A .
C37 C 0.8080(3) 0.7880(3) -0.03424(14) 0.0253(7) Uani 1 1 d . A .
H65 H 0.8465 0.7872 -0.0738 0.030 Uiso 1 1 calc R . .
C38 C 0.6732(3) 0.7827(3) -0.02059(14) 0.0233(7) Uani 1 1 d . . .
H66 H 0.6197 0.7788 -0.0511 0.028 Uiso 1 1 calc R A .
C39 C 0.6150(3) 0.7830(3) 0.03696(13) 0.0174(6) Uani 1 1 d . A .
C40 C 0.9223(3) 0.8178(3) 0.11074(15) 0.0278(8) Uani 1 1 d . . .
H67 H 0.8728 0.8141 0.1510 0.033 Uiso 1 1 calc R A .
C41 C 0.4628(3) 0.7856(3) 0.04809(14) 0.0234(7) Uani 1 1 d . . .
H68 H 0.4480 0.7508 0.0914 0.028 Uiso 1 1 calc R A .
C42 C 0.9401(4) 0.9446(3) 0.08920(17) 0.0386(9) Uani 1 1 d . A .
H69 H 0.9971 0.9587 0.1170 0.058 Uiso 1 1 calc R . .
H70 H 0.8487 1.0047 0.0877 0.058 Uiso 1 1 calc R . .
H71 H 0.9858 0.9511 0.0492 0.058 Uiso 1 1 calc R . .
C43 C 1.0664(4) 0.7255(3) 0.11784(18) 0.0387(9) Uani 1 1 d . A .
H72 H 1.1177 0.7442 0.1462 0.058 Uiso 1 1 calc R . .
H73 H 1.1173 0.7284 0.0789 0.058 Uiso 1 1 calc R . .
H74 H 1.0561 0.6447 0.1329 0.058 Uiso 1 1 calc R . .
C44 C 0.3690(3) 0.9153(3) 0.03463(14) 0.0278(8) Uani 1 1 d . A .
H75 H 0.3954 0.9625 0.0586 0.042 Uiso 1 1 calc R . .
H76 H 0.2720 0.9164 0.0446 0.042 Uiso 1 1 calc R . .
H77 H 0.3794 0.9502 -0.0080 0.042 Uiso 1 1 calc R . .
C45 C 0.4188(4) 0.7137(3) 0.01112(17) 0.0365(9) Uani 1 1 d . A .
H78 H 0.3207 0.7182 0.0205 0.055 Uiso 1 1 calc R . .
H79 H 0.4757 0.6295 0.0205 0.055 Uiso 1 1 calc R . .
H80 H 0.4317 0.7469 -0.0316 0.055 Uiso 1 1 calc R . .
Ge2 Ge 0.5960(10) 0.7836(9) 0.1673(6) 0.0162(16) Uani 0.133(3) 1 d PD A 2
S2 S 0.3611(7) 0.8081(7) 0.1799(3) 0.032(2) Uani 0.133(3) 1 d PD A 2
C46 C 0.5136(15) 0.9530(12) 0.1770(9) 0.028(7) Uiso 0.133(3) 1 d PGD A 2
C47 C 0.3756(17) 0.9528(13) 0.1819(9) 0.030(7) Uiso 0.133(3) 1 d PGD A 2
C48 C 0.2701(14) 1.0580(17) 0.1856(11) 0.040(8) Uiso 0.133(3) 1 d PG A 2
H81 H 0.1758 1.0579 0.1890 0.048 Uiso 0.133(3) 1 calc PR A 2
C49 C 0.3025(19) 1.1635(14) 0.1844(12) 0.074(15) Uiso 0.133(3) 1 d PG A 2
H82 H 0.2304 1.2354 0.1870 0.088 Uiso 0.133(3) 1 calc PR A 2
C50 C 0.441(2) 1.1637(12) 0.1795(11) 0.058(9) Uiso 0.133(3) 1 d PG A 2
H83 H 0.4627 1.2358 0.1787 0.070 Uiso 0.133(3) 1 calc PR A 2
C51 C 0.5461(16) 1.0585(15) 0.1758(9) 0.042(7) Uiso 0.133(3) 1 d PG A 2
H84 H 0.6404 1.0587 0.1725 0.050 Uiso 0.133(3) 1 calc PR A 2

loop_
_atom_site_aniso_label
_atom_site_aniso_U_11
_atom_site_aniso_U_22
_atom_site_aniso_U_33
_atom_site_aniso_U_23
_atom_site_aniso_U_13
_atom_site_aniso_U_12
Ge1 0.0134(5) 0.0143(5) 0.0115(3) 0.0008(3) -0.0011(3) -0.0030(3)
S1 0.0225(5) 0.0193(5) 0.0184(5) -0.0011(4) -0.0036(4) -0.0083(4)
C1 0.0161(18) 0.0188(19) 0.0110(16) -0.0018(14) -0.0017(13) 0.0023(17)
C2 0.026(2) 0.024(2) 0.0099(17) 0.0016(15) -0.0047(14) -0.0050(18)
C3 0.033(2) 0.023(2) 0.020(2) -0.0077(16) -0.0054(16) 0.002(2)
C4 0.025(2) 0.033(2) 0.023(2) -0.0111(18) -0.0035(17) 0.0076(19)
C5 0.0168(19) 0.040(2) 0.0222(19) -0.0057(17) -0.0023(15) 0.0021(17)
C6 0.026(2) 0.026(2) 0.0204(19) -0.0039(16) -0.0040(16) -0.008(2)
C7 0.0116(14) 0.0205(16) 0.0129(14) 0.0030(12) 0.0012(11) -0.0009(12)
C8 0.0121(14) 0.0241(17) 0.0139(14) 0.0020(12) 0.0036(11) -0.0027(13)
C9 0.0180(16) 0.0291(18) 0.0123(14) 0.0002(13) 0.0008(12) -0.0051(14)
C10 0.0117(15) 0.0211(17) 0.0205(16) 0.0029(13) 0.0023(12) -0.0008(13)
C11 0.0174(16) 0.0198(16) 0.0220(16) -0.0034(13) 0.0008(12) 0.0001(13)
C12 0.0131(15) 0.0200(16) 0.0175(15) 0.0000(12) 0.0036(12) 0.0000(12)
C13 0.0240(16) 0.0227(17) 0.0103(14) 0.0007(12) -0.0016(12) -0.0017(13)
C14 0.0234(17) 0.0187(16) 0.0182(15) 0.0003(13) -0.0006(13) 0.0004(13)
C15 0.0178(16) 0.0165(16) 0.0203(16) 0.0001(12) -0.0022(12) 0.0006(13)
Si1 0.0267(5) 0.0283(5) 0.0173(4) -0.0028(4) 0.0030(4) 0.0000(4)
Si2 0.0279(5) 0.0248(5) 0.0173(4) -0.0005(4) -0.0050(4) -0.0064(4)
Si3 0.0293(5) 0.0257(5) 0.0187(4) 0.0053(4) 0.0014(4) -0.0032(4)
Si4 0.0212(5) 0.0301(5) 0.0238(5) -0.0031(4) -0.0041(4) 0.0036(4)
Si5 0.0179(5) 0.0289(5) 0.0325(5) 0.0020(4) -0.0013(4) -0.0044(4)
Si6 0.0200(4) 0.0170(4) 0.0231(4) -0.0039(3) 0.0008(3) -0.0056(4)
C16 0.028(2) 0.067(3) 0.030(2) -0.0082(19) 0.0047(16) -0.0076(19)
C17 0.050(2) 0.034(2) 0.050(2) -0.0158(19) 0.017(2) 0.0002(19)
C18 0.036(2) 0.049(2) 0.0185(17) -0.0015(16) 0.0049(15) -0.0052(18)
C19 0.045(2) 0.030(2) 0.038(2) 0.0004(16) -0.0090(17) -0.0159(18)
C20 0.043(2) 0.044(2) 0.0250(18) -0.0068(16) -0.0127(16) -0.0101(18)
C21 0.0267(19) 0.045(2) 0.036(2) -0.0128(17) 0.0004(15) -0.0110(17)
C22 0.030(2) 0.050(2) 0.031(2) 0.0073(18) 0.0050(16) -0.0081(18)
C23 0.042(2) 0.047(2) 0.0222(18) -0.0046(17) 0.0013(16) -0.0001(19)
C24 0.055(3) 0.037(2) 0.047(2) 0.0076(19) 0.012(2) -0.012(2)
C25 0.034(2) 0.046(2) 0.050(2) -0.015(2) -0.0128(18) -0.0008(18)
C26 0.039(2) 0.036(2) 0.045(2) -0.0017(18) -0.0134(18) 0.0130(18)
C27 0.027(2) 0.073(3) 0.039(2) -0.014(2) 0.0075(17) -0.010(2)
C28 0.048(3) 0.078(3) 0.051(3) 0.018(2) -0.019(2) -0.044(2)
C29 0.034(2) 0.044(3) 0.089(4) -0.010(2) 0.027(2) -0.001(2)
C30 0.0228(18) 0.038(2) 0.044(2) 0.0089(17) 0.0034(16) -0.0071(16)
C31 0.048(2) 0.031(2) 0.0265(19) -0.0093(15) -0.0002(16) -0.0025(17)
C32 0.029(2) 0.045(2) 0.052(2) -0.0245(19) 0.0092(17) -0.0188(18)
C33 0.0299(19) 0.0220(18) 0.040(2) -0.0072(15) 0.0084(16) -0.0070(15)
C34 0.0221(16) 0.0119(15) 0.0127(14) -0.0007(11) -0.0010(12) -0.0015(12)
C35 0.0217(16) 0.0126(15) 0.0217(16) 0.0014(12) -0.0051(13) -0.0030(13)
C36 0.0186(16) 0.0199(17) 0.0287(17) 0.0020(14) 0.0021(13) -0.0046(13)
C37 0.0304(19) 0.0247(18) 0.0170(16) -0.0037(13) 0.0068(13) -0.0059(15)
C38 0.0285(18) 0.0228(17) 0.0185(16) -0.0048(13) -0.0050(13) -0.0055(14)
C39 0.0191(15) 0.0121(15) 0.0182(15) 0.0009(12) -0.0040(12) -0.0023(12)
C40 0.0295(18) 0.0283(19) 0.0266(18) 0.0013(14) -0.0064(14) -0.0130(15)
C41 0.0207(16) 0.0224(17) 0.0249(17) 0.0004(13) -0.0037(13) -0.0060(14)
C42 0.045(2) 0.039(2) 0.037(2) -0.0010(17) -0.0103(17) -0.0226(19)
C43 0.030(2) 0.038(2) 0.049(2) 0.0009(18) -0.0142(17) -0.0144(17)
C44 0.0214(17) 0.0303(19) 0.0249(17) 0.0027(14) -0.0044(13) -0.0026(15)
C45 0.0265(19) 0.040(2) 0.048(2) -0.0087(18) -0.0049(16) -0.0163(17)
Ge2 0.012(3) 0.016(3) 0.0132(19) 0.001(2) 0.003(2) 0.0017(19)
S2 0.018(4) 0.042(5) 0.027(4) -0.001(3) 0.001(3) -0.002(3)

loop_
_cod_changelog_entry_id
_cod_changelog_entry_author
_cod_changelog_entry_date
_cod_changelog_entry_text
1 'Vaitkus, Antanas' 2021-10-23T20:00:00+03:00 'Updated bibliographic information.'
